data_4026407
loop_
_publ_author_name
'Hidetsugu Tabata'
'Naoya Wada'
'Yuko Takada'
'Tetsuta Oshitari'
'Hideyo Takahashi'
'Hideaki Natsugari'

_publ_section_title
;
 Isolation and Characterization of Atropisomers of Seven-Membered-Ring
 Benzolactams
;
_journal_name_full 'Journal of Organic Chemistry'
_journal_page_first 5123
_journal_page_last 5131
_journal_paper_doi 10.1021/jo2008725
_journal_volume 76
_journal_year 2011
_chemical_absolute_configuration 'CHOOSE rm ad rmad syn or unk'
_chemical_formula_moiety 'C19 H19 Cl N2 O2 S '
_chemical_formula_sum 'C19 H19 Cl N2 O2 S'
_chemical_formula_weight 374.88
_space_group_IT_number 4
_symmetry_cell_setting monoclinic
_symmetry_Int_Tables_number 4
_symmetry_space_group_name_Hall 'P 2yb'
_symmetry_space_group_name_H-M 'P 1 21 1'
_cell_angle_alpha 90.0000
_cell_angle_beta 90.842(3)
_cell_angle_gamma 90.0000
_cell_formula_units_Z 2
_cell_length_a 8.3785(4)
_cell_length_b 12.3205(4)
_cell_length_c 8.5550(3)
_cell_measurement_reflns_used 6693
_cell_measurement_temperature 173.1
_cell_measurement_theta_max 67.7
_cell_measurement_theta_min 3.6
_cell_volume 883.01(6)
_computing_cell_refinement PROCESS-AUTO
_computing_data_collection PROCESS-AUTO
_computing_data_reduction CrystalStructure
_computing_publication_material 'CrystalStructure 3.8'
_computing_structure_refinement CRYSTALS
_computing_structure_solution SIR92
_diffrn_detector_area_resol_mean 10.00
_diffrn_measured_fraction_theta_full 0.996
_diffrn_measured_fraction_theta_max 0.996
_diffrn_measurement_device_type 'Rigaku RAXIS-RAPID'
_diffrn_measurement_method \w
_diffrn_radiation_type 'Cu K\a'
_diffrn_radiation_wavelength 1.54187
_diffrn_reflns_av_R_equivalents 0.045
_diffrn_reflns_limit_h_max 10
_diffrn_reflns_limit_h_min -10
_diffrn_reflns_limit_k_max 14
_diffrn_reflns_limit_k_min -14
_diffrn_reflns_limit_l_max 10
_diffrn_reflns_limit_l_min -10
_diffrn_reflns_number 15903
_diffrn_reflns_theta_full 68.17
_diffrn_reflns_theta_max 68.17
_exptl_absorpt_coefficient_mu 3.145
_exptl_absorpt_correction_T_max 0.284
_exptl_absorpt_correction_T_min 0.249
_exptl_absorpt_correction_type multi-scan
_exptl_absorpt_process_details
;
    Higashi, T. (1995). Program for Absorption Correction.
    Rigaku Corporation, Tokyo, Japan.
;
_exptl_crystal_colour colorless
_exptl_crystal_density_diffrn 1.410
_exptl_crystal_description block
_exptl_crystal_F_000 392.00
_exptl_crystal_size_max 0.60
_exptl_crystal_size_mid 0.40
_exptl_crystal_size_min 0.40
_refine_diff_density_max 0.57
_refine_diff_density_min -0.59
_refine_ls_abs_structure_details 'Flack, H. D. (1983), Acta Cryst. A39, 876-881.  1508 Friedel Pairs'
_refine_ls_abs_structure_Flack 0.00(2)
_refine_ls_extinction_coef 30(2)
_refine_ls_extinction_method 'Larson (1970) Crystallographic Computing eq. 22'
_refine_ls_goodness_of_fit_ref 0.897
_refine_ls_hydrogen_treatment refall
_refine_ls_number_parameters 250
_refine_ls_number_reflns 2290
_refine_ls_R_factor_gt 0.0385
_refine_ls_shift/su_max 0.0000
_refine_ls_structure_factor_coef Fsqd
_refine_ls_weighting_details 'w = 1/\s^2^(Fo^2^)'
_refine_ls_weighting_scheme sigma
_refine_ls_wR_factor_ref 0.0906
_reflns_number_gt 2278
_reflns_number_total 3198
_reflns_threshold_expression F^2^>2.0\s(F^2^)
_cod_data_source_file jo2008725_si_005.cif
_cod_data_source_block '_HN2-69-40'
_cod_original_formula_sum 'C19 H19 Cl N2 O2 S '
_cod_database_code 4026407

loop_
_symmetry_equiv_pos_site_id
_symmetry_equiv_pos_as_xyz
1 +X,+Y,+Z
2 -X,1/2+Y,-Z

loop_
_atom_site_label
_atom_site_type_symbol
_atom_site_fract_x
_atom_site_fract_y
_atom_site_fract_z
_atom_site_U_iso_or_equiv
_atom_site_adp_type
_atom_site_occupancy
_atom_site_symmetry_multiplicity
_atom_site_calc_flag
_atom_site_refinement_flags
Cl(1) Cl 0.14949(16) 0.85542(11) 0.61331(13) 0.0445(3) Uani 1.00 1 d .
S(1) S -0.00371(15) 0.79520(11) -0.00549(15) 0.0343(2) Uani 1.00 1 d .
O(1) O 0.6116(3) 0.8704(3) 0.1981(3) 0.0453(10) Uani 1.00 1 d .
O(2) O 0.2372(3) 1.0534(2) 0.1478(3) 0.0391(8) Uani 1.00 1 d .
N(1) N 0.4039(4) 0.8097(3) 0.0514(4) 0.0317(11) Uani 1.00 1 d .
N(2) N 0.1847(4) 0.8953(2) 0.2689(4) 0.0277(9) Uani 1.00 1 d .
C(1) C 0.4999(5) 0.7724(3) -0.0801(5) 0.0346(13) Uani 1.00 1 d .
C(2) C 0.5402(5) 0.8646(3) -0.1909(4) 0.0318(11) Uani 1.00 1 d .
C(3) C 0.4855(5) 0.9699(3) -0.1731(5) 0.0372(13) Uani 1.00 1 d .
C(4) C 0.5315(5) 1.0521(4) -0.2757(5) 0.0431(13) Uani 1.00 1 d .
C(5) C 0.6340(6) 1.0281(4) -0.3971(5) 0.0483(16) Uani 1.00 1 d .
C(6) C 0.6885(6) 0.9242(4) -0.4160(5) 0.0497(16) Uani 1.00 1 d .
C(7) C 0.6427(5) 0.8430(4) -0.3157(5) 0.0431(14) Uani 1.00 1 d .
C(8) C 0.4163(6) 0.6775(3) -0.1598(6) 0.0415(14) Uani 1.00 1 d .
C(9) C 0.4684(5) 0.8566(3) 0.1794(4) 0.0316(12) Uani 1.00 1 d .
C(10) C 0.3566(5) 0.8858(3) 0.3101(5) 0.0318(12) Uani 1.00 1 d .
C(11) C 0.0757(5) 0.8119(3) 0.3095(5) 0.0266(10) Uani 1.00 1 d .
C(12) C -0.0168(5) 0.7583(3) 0.1959(5) 0.0319(12) Uani 1.00 1 d .
C(13) C -0.1192(5) 0.6751(3) 0.2373(6) 0.0410(14) Uani 1.00 1 d .
C(14) C -0.1304(6) 0.6436(3) 0.3920(7) 0.0496(17) Uani 1.00 1 d .
C(15) C -0.0445(5) 0.6966(3) 0.5072(6) 0.0396(14) Uani 1.00 1 d .
C(16) C 0.0557(5) 0.7819(3) 0.4648(5) 0.0338(12) Uani 1.00 1 d .
C(17) C 0.1392(4) 0.9849(3) 0.1862(4) 0.0278(11) Uani 1.00 1 d .
C(18) C -0.0357(4) 0.9955(3) 0.1445(5) 0.0296(11) Uani 1.00 1 d .
C(19) C -0.0782(5) 0.9350(3) -0.0057(5) 0.0352(13) Uani 1.00 1 d .
H(1) H 0.4151 0.9858 -0.0901 0.044 Uiso 1.00 1 c R
H(2) H 0.4930 1.1240 -0.2625 0.051 Uiso 1.00 1 c R
H(3) H 0.6644 1.0830 -0.4687 0.058 Uiso 1.00 1 c R
H(4) H 0.7607 0.9083 -0.4975 0.060 Uiso 1.00 1 c R
H(5) H 0.6796 0.7710 -0.3315 0.052 Uiso 1.00 1 c R
H(6) H 0.312(5) 0.806(3) 0.043(4) 0.019(12) Uiso 1.00 1 c .
H(7) H 0.5972 0.7455 -0.0369 0.041 Uiso 1.00 1 c R
H(8) H 0.3487 0.7047 -0.2409 0.050 Uiso 1.00 1 c R
H(9) H 0.4927 0.6296 -0.2029 0.050 Uiso 1.00 1 c R
H(10) H 0.3540 0.6396 -0.0857 0.050 Uiso 1.00 1 c R
H(11) H 0.3902 0.9535 0.3523 0.038 Uiso 1.00 1 c R
H(12) H 0.3669 0.8311 0.3879 0.038 Uiso 1.00 1 c R
H(13) H -0.0527 0.6760 0.6138 0.048 Uiso 1.00 1 c R
H(14) H -0.1986 0.5854 0.4200 0.060 Uiso 1.00 1 c R
H(15) H -0.1821 0.6400 0.1590 0.049 Uiso 1.00 1 c R
H(16) H -0.0603 1.0703 0.1317 0.035 Uiso 1.00 1 c R
H(17) H -0.0969 0.9665 0.2272 0.035 Uiso 1.00 1 c R
H(18) H -0.0326 0.9727 -0.0911 0.042 Uiso 1.00 1 c R
H(19) H -0.1910 0.9334 -0.0184 0.042 Uiso 1.00 1 c R

loop_
_atom_site_aniso_label
_atom_site_aniso_U_11
_atom_site_aniso_U_22
_atom_site_aniso_U_33
_atom_site_aniso_U_12
_atom_site_aniso_U_13
_atom_site_aniso_U_23
Cl(1) 0.0547(8) 0.0492(6) 0.0296(5) 0.0029(6) 0.0039(5) 0.0040(5)
S(1) 0.0336(6) 0.0324(5) 0.0371(6) -0.0016(5) 0.0010(4) -0.0066(5)
O(1) 0.0231(18) 0.066(2) 0.0466(19) -0.0016(16) -0.0034(16) -0.0156(19)
O(2) 0.0339(17) 0.0278(16) 0.055(2) -0.0055(15) -0.0009(15) 0.0048(15)
N(1) 0.019(2) 0.034(2) 0.042(2) 0.0012(18) 0.0025(19) -0.0055(17)
N(2) 0.0225(19) 0.0225(19) 0.038(2) -0.0037(14) 0.0057(17) 0.0019(14)
C(1) 0.024(2) 0.038(2) 0.042(2) 0.005(2) -0.002(2) -0.004(2)
C(2) 0.023(2) 0.037(2) 0.035(2) -0.004(2) -0.003(2) -0.006(2)
C(3) 0.034(2) 0.038(2) 0.040(2) 0.000(2) 0.002(2) -0.005(2)
C(4) 0.046(2) 0.037(2) 0.046(2) -0.004(2) 0.004(2) -0.004(2)
C(5) 0.044(3) 0.060(3) 0.040(2) -0.007(2) 0.002(2) 0.012(2)
C(6) 0.039(3) 0.077(4) 0.033(2) 0.004(2) 0.008(2) 0.000(2)
C(7) 0.041(2) 0.055(3) 0.033(2) 0.011(2) 0.007(2) -0.005(2)
C(8) 0.037(2) 0.036(2) 0.051(3) 0.006(2) 0.000(2) -0.005(2)
C(9) 0.034(2) 0.029(2) 0.032(2) 0.002(2) 0.001(2) 0.001(2)
C(10) 0.030(2) 0.034(2) 0.032(2) 0.001(2) 0.005(2) -0.0017(19)
C(11) 0.025(2) 0.020(2) 0.035(2) 0.0091(17) 0.0000(19) 0.0003(17)
C(12) 0.029(2) 0.025(2) 0.042(2) 0.0042(18) 0.009(2) -0.0031(19)
C(13) 0.032(2) 0.027(2) 0.064(3) -0.008(2) 0.011(2) -0.008(2)
C(14) 0.044(3) 0.023(2) 0.082(4) -0.002(2) 0.017(3) 0.010(2)
C(15) 0.042(3) 0.030(2) 0.047(3) 0.006(2) 0.013(2) 0.012(2)
C(16) 0.028(2) 0.028(2) 0.045(2) 0.007(2) -0.001(2) 0.008(2)
C(17) 0.029(2) 0.021(2) 0.034(2) -0.0058(19) 0.006(2) -0.0065(19)
C(18) 0.026(2) 0.0232(19) 0.039(2) -0.0008(19) 0.004(2) 0.0031(19)
C(19) 0.028(2) 0.037(2) 0.040(2) -0.001(2) -0.002(2) 0.001(2)

loop_
_atom_type_symbol
_atom_type_description
_atom_type_scat_dispersion_real
_atom_type_scat_dispersion_imag
_atom_type_scat_source
C C 0.018 0.009
;
International Tables for Crystallography
(1992, Vol. C, Tables 4.2.6.8 and 6.1.1.4)
;
H H 0.000 0.000
;
International Tables for Crystallography
(1992, Vol. C, Table 6.1.1.4)
;
Cl Cl 0.364 0.702
;
International Tables for Crystallography
(1992, Vol. C, Tables 4.2.6.8 and 6.1.1.4)
;
N N 0.031 0.018
;
International Tables for Crystallography
(1992, Vol. C, Tables 4.2.6.8 and 6.1.1.4)
;
O O 0.049 0.032
;
International Tables for Crystallography
(1992, Vol. C, Tables 4.2.6.8 and 6.1.1.4)
;
S S 0.333 0.557
;
International Tables for Crystallography
(1992, Vol. C, Tables 4.2.6.8 and 6.1.1.4)
;

loop_
_geom_angle_atom_site_label_1
_geom_angle_atom_site_label_2
_geom_angle_atom_site_label_3
_geom_angle
_geom_angle_publ_flag
C(12) S(1) C(19) 102.4(2) yes
C(1) N(1) C(9) 122.8(3) yes
C(10) N(2) C(11) 120.7(3) yes
C(10) N(2) C(17) 116.8(3) yes
C(11) N(2) C(17) 122.5(3) yes
N(1) C(1) C(2) 112.0(3) yes
N(1) C(1) C(8) 109.3(3) yes
C(2) C(1) C(8) 113.6(3) yes
C(1) C(2) C(3) 123.7(3) yes
C(1) C(2) C(7) 118.4(4) yes
C(3) C(2) C(7) 117.9(4) yes
C(2) C(3) C(4) 121.0(4) yes
C(3) C(4) C(5) 119.6(4) yes
C(4) C(5) C(6) 119.9(4) yes
C(5) C(6) C(7) 120.6(4) yes
C(2) C(7) C(6) 121.0(4) yes
O(1) C(9) N(1) 123.3(4) yes
O(1) C(9) C(10) 119.2(3) yes
N(1) C(9) C(10) 117.3(3) yes
N(2) C(10) C(9) 116.9(3) yes
N(2) C(11) C(12) 121.5(3) yes
N(2) C(11) C(16) 120.8(3) yes
C(12) C(11) C(16) 117.7(3) yes
S(1) C(12) C(11) 120.5(3) yes
S(1) C(12) C(13) 118.8(3) yes
C(11) C(12) C(13) 120.7(4) yes
C(12) C(13) C(14) 120.2(4) yes
C(13) C(14) C(15) 120.7(4) yes
C(14) C(15) C(16) 118.7(4) yes
Cl(1) C(16) C(11) 120.0(3) yes
Cl(1) C(16) C(15) 118.0(3) yes
C(11) C(16) C(15) 122.0(4) yes
O(2) C(17) N(2) 120.8(3) yes
O(2) C(17) C(18) 122.0(3) yes
N(2) C(17) C(18) 117.1(3) yes
C(17) C(18) C(19) 111.8(3) yes
S(1) C(19) C(18) 112.6(3) yes
C(1) N(1) H(6) 118(3) no
C(9) N(1) H(6) 119(3) no
N(1) C(1) H(7) 106.7(5) no
C(2) C(1) H(7) 107.8(4) no
C(8) C(1) H(7) 107.0(4) no
C(2) C(3) H(1) 119.0(5) no
C(4) C(3) H(1) 120.0(5) no
C(3) C(4) H(2) 120.3(5) no
C(5) C(4) H(2) 120.1(5) no
C(4) C(5) H(3) 120.4(6) no
C(6) C(5) H(3) 119.7(5) no
C(5) C(6) H(4) 119.7(6) no
C(7) C(6) H(4) 119.6(6) no
C(2) C(7) H(5) 119.3(5) no
C(6) C(7) H(5) 119.7(5) no
C(1) C(8) H(8) 108.8 no
C(1) C(8) H(9) 110.1 no
C(1) C(8) H(10) 109.5 no
H(8) C(8) H(9) 109.5 no
H(8) C(8) H(10) 109.5 no
H(9) C(8) H(10) 109.5 no
N(2) C(10) H(11) 107.6(4) no
N(2) C(10) H(12) 107.5(4) no
C(9) C(10) H(11) 107.8(4) no
C(9) C(10) H(12) 107.4(4) no
H(11) C(10) H(12) 109.5(5) no
C(12) C(13) H(15) 119.7(6) no
C(14) C(13) H(15) 120.2(5) no
C(13) C(14) H(14) 120.2(6) no
C(15) C(14) H(14) 119.1(6) no
C(14) C(15) H(13) 121.1(5) no
C(16) C(15) H(13) 120.2(5) no
C(17) C(18) H(16) 108.6(4) no
C(17) C(18) H(17) 108.9(4) no
C(19) C(18) H(16) 109.2(4) no
C(19) C(18) H(17) 108.8(4) no
H(16) C(18) H(17) 109.5(5) no
S(1) C(19) H(18) 108.6(4) no
S(1) C(19) H(19) 108.6(4) no
C(18) C(19) H(18) 108.5(4) no
C(18) C(19) H(19) 109.0(4) no
H(18) C(19) H(19) 109.5(6) no

loop_
_geom_bond_atom_site_label_1
_geom_bond_atom_site_label_2
_geom_bond_distance
_geom_bond_publ_flag
Cl(1) C(16) 1.739(4) yes
S(1) C(12) 1.787(4) yes
S(1) C(19) 1.832(4) yes
O(1) C(9) 1.220(5) yes
O(2) C(17) 1.226(5) yes
N(1) C(1) 1.466(6) yes
N(1) C(9) 1.344(5) yes
N(2) C(10) 1.482(5) yes
N(2) C(11) 1.422(5) yes
N(2) C(17) 1.363(5) yes
C(1) C(2) 1.521(6) yes
C(1) C(8) 1.519(6) yes
C(2) C(3) 1.385(6) yes
C(2) C(7) 1.405(6) yes
C(3) C(4) 1.398(6) yes
C(4) C(5) 1.389(7) yes
C(5) C(6) 1.369(7) yes
C(6) C(7) 1.376(7) yes
C(9) C(10) 1.513(6) yes
C(11) C(12) 1.399(6) yes
C(11) C(16) 1.392(6) yes
C(12) C(13) 1.386(6) yes
C(13) C(14) 1.383(8) yes
C(14) C(15) 1.377(7) yes
C(15) C(16) 1.396(6) yes
C(17) C(18) 1.508(5) yes
C(18) C(19) 1.524(6) yes
N(1) H(6) 0.77(4) no
C(1) H(7) 0.950(6) no
C(3) H(1) 0.950(6) no
C(4) H(2) 0.950(7) no
C(5) H(3) 0.950(7) no
C(6) H(4) 0.950(7) no
C(7) H(5) 0.950(7) no
C(8) H(8) 0.950 no
C(8) H(9) 0.950 no
C(8) H(10) 0.950 no
C(10) H(11) 0.950(5) no
C(10) H(12) 0.950(5) no
C(13) H(15) 0.950(7) no
C(14) H(14) 0.950(6) no
C(15) H(13) 0.950(7) no
C(18) H(16) 0.950(5) no
C(18) H(17) 0.950(5) no
C(19) H(18) 0.950(6) no
C(19) H(19) 0.950(6) no

loop_
_geom_contact_atom_site_label_1
_geom_contact_atom_site_label_2
_geom_contact_distance
_geom_contact_site_symmetry_2
Cl(1) S(1) 3.5995(17) 1_556
Cl(1) C(14) 3.555(4) 2_556
S(1) Cl(1) 3.5995(17) 1_554
O(1) C(6) 3.420(5) 1_556
O(1) C(12) 3.407(5) 1_655
O(1) C(13) 3.312(5) 1_655
O(1) C(18) 3.370(5) 1_655
O(1) C(19) 3.250(5) 1_655
O(2) C(1) 3.536(5) 2_655
O(2) C(8) 3.281(5) 2_655
C(1) O(2) 3.536(5) 2_645
C(6) O(1) 3.420(5) 1_554
C(7) C(15) 3.540(6) 1_654
C(8) O(2) 3.281(5) 2_645
C(12) O(1) 3.407(5) 1_455
C(13) O(1) 3.312(5) 1_455
C(14) Cl(1) 3.555(4) 2_546
C(15) C(7) 3.540(6) 1_456
C(18) O(1) 3.370(5) 1_455
C(19) O(1) 3.250(5) 1_455
Cl(1) H(4) 3.442(5) 1_456
Cl(1) H(8) 2.780 1_556
Cl(1) H(14) 2.878(4) 2_556
Cl(1) H(18) 3.305(4) 1_556
S(1) H(7) 3.406(4) 1_455
S(1) H(13) 3.591(5) 1_554
S(1) H(16) 3.025(4) 2_545
O(1) H(2) 3.209(6) 2_645
O(1) H(4) 2.910(5) 1_556
O(1) H(9) 3.311 2_655
O(1) H(10) 3.466 2_655
O(1) H(15) 3.342(5) 1_655
O(1) H(17) 2.723(5) 1_655
O(1) H(19) 2.619(5) 1_655
O(2) H(5) 3.180(6) 2_655
O(2) H(7) 2.909(5) 2_655
O(2) H(9) 2.488 2_655
O(2) H(13) 2.987(5) 2_556
O(2) H(15) 2.865(6) 2_555
N(1) H(2) 3.032(6) 2_645
N(2) H(14) 3.546(6) 2_556
C(1) H(2) 3.455(6) 2_645
C(1) H(19) 3.298(6) 1_655
C(2) H(19) 2.806(6) 1_655
C(3) H(10) 3.316 2_655
C(3) H(14) 3.480(7) 2_555
C(3) H(15) 3.298(6) 2_555
C(3) H(19) 3.033(6) 1_655
C(4) H(10) 3.399 2_655
C(4) H(11) 3.591(6) 1_554
C(4) H(14) 3.061(7) 2_555
C(4) H(15) 3.290(6) 2_555
C(4) H(19) 3.498(6) 1_655
C(5) H(11) 3.080(6) 1_554
C(6) H(11) 3.188(6) 1_554
C(6) H(12) 3.356(6) 1_554
C(6) H(19) 3.536(6) 1_655
C(7) H(12) 3.409(6) 1_554
C(7) H(13) 3.340(6) 1_654
C(7) H(19) 3.090(6) 1_655
C(8) H(1) 3.472(6) 2_645
C(8) H(3) 3.443(7) 2_644
C(8) H(16) 3.275(6) 2_545
C(9) H(2) 2.970(6) 2_645
C(9) H(9) 3.384 2_655
C(9) H(19) 3.471(6) 1_655
C(10) H(2) 3.489(6) 2_645
C(10) H(9) 3.390 2_655
C(11) H(4) 3.351(6) 1_456
C(13) H(2) 3.205(6) 2_545
C(13) H(7) 3.426(6) 1_455
C(13) H(18) 3.074(6) 2_545
C(14) H(2) 3.227(7) 2_545
C(14) H(4) 3.520(7) 1_456
C(14) H(5) 3.271(7) 1_456
C(15) H(3) 3.498(7) 2_645
C(15) H(4) 3.078(7) 1_456
C(15) H(5) 2.860(6) 1_456
C(15) H(16) 3.557(6) 2_546
C(16) H(3) 3.392(6) 2_645
C(16) H(4) 2.944(6) 1_456
C(17) H(9) 3.563 2_655
C(17) H(13) 3.005(6) 2_556
C(17) H(15) 3.540(6) 2_555
C(18) H(10) 3.237 2_555
C(18) H(13) 3.118(6) 2_556
C(19) H(7) 3.592(6) 1_455
C(19) H(10) 3.516 2_555
C(19) H(15) 3.597(6) 2_555
H(1) C(8) 3.472(6) 2_655
H(1) H(7) 3.381(6) 2_655
H(1) H(9) 3.156 2_655
H(1) H(10) 3.083 2_655
H(1) H(14) 3.551(7) 2_555
H(1) H(15) 2.781(6) 2_555
H(1) H(19) 3.409(6) 1_655
H(2) O(1) 3.209(6) 2_655
H(2) N(1) 3.032(6) 2_655
H(2) C(1) 3.455(6) 2_655
H(2) C(9) 2.970(6) 2_655
H(2) C(10) 3.489(6) 2_655
H(2) C(13) 3.205(6) 2_555
H(2) C(14) 3.227(7) 2_555
H(2) H(6) 3.34(4) 2_655
H(2) H(7) 3.071(6) 2_655
H(2) H(10) 3.232 2_655
H(2) H(12) 3.013(6) 2_655
H(2) H(14) 2.833(7) 2_555
H(2) H(15) 2.770(6) 2_555
H(3) C(8) 3.443(7) 2_654
H(3) C(15) 3.498(7) 2_655
H(3) C(16) 3.392(6) 2_655
H(3) H(8) 2.903 2_654
H(3) H(9) 3.138 2_654
H(3) H(11) 3.173(6) 1_554
H(3) H(12) 3.146(6) 2_655
H(4) Cl(1) 3.442(5) 1_654
H(4) O(1) 2.910(5) 1_554
H(4) C(11) 3.351(6) 1_654
H(4) C(14) 3.520(7) 1_654
H(4) C(15) 3.078(7) 1_654
H(4) C(16) 2.944(6) 1_654
H(4) H(11) 3.388(6) 1_554
H(4) H(12) 3.558(6) 1_554
H(4) H(13) 3.392(7) 1_654
H(4) H(17) 2.750(6) 1_654
H(5) O(2) 3.180(6) 2_645
H(5) C(14) 3.271(7) 1_654
H(5) C(15) 2.860(6) 1_654
H(5) H(13) 2.579(6) 1_654
H(5) H(14) 3.294(7) 1_654
H(5) H(19) 3.503(6) 1_655
H(6) H(2) 3.34(4) 2_645
H(7) S(1) 3.406(4) 1_655
H(7) O(2) 2.909(5) 2_645
H(7) C(13) 3.426(6) 1_655
H(7) C(19) 3.592(6) 1_655
H(7) H(1) 3.381(6) 2_645
H(7) H(2) 3.071(6) 2_645
H(7) H(15) 2.797(6) 1_655
H(7) H(19) 2.920(6) 1_655
H(8) Cl(1) 2.780 1_554
H(8) H(3) 2.903 2_644
H(8) H(12) 3.542 1_554
H(8) H(13) 3.586 1_554
H(8) H(16) 3.086 2_545
H(9) O(1) 3.311 2_645
H(9) O(2) 2.488 2_645
H(9) C(9) 3.384 2_645
H(9) C(10) 3.390 2_645
H(9) C(17) 3.563 2_645
H(9) H(1) 3.156 2_645
H(9) H(3) 3.138 2_644
H(9) H(11) 2.709 2_645
H(10) O(1) 3.466 2_645
H(10) C(3) 3.316 2_645
H(10) C(4) 3.399 2_645
H(10) C(18) 3.237 2_545
H(10) C(19) 3.516 2_545
H(10) H(1) 3.083 2_645
H(10) H(2) 3.232 2_645
H(10) H(16) 2.629 2_545
H(10) H(17) 3.253 2_545
H(10) H(19) 3.024 2_545
H(11) C(4) 3.591(6) 1_556
H(11) C(5) 3.080(6) 1_556
H(11) C(6) 3.188(6) 1_556
H(11) H(3) 3.173(6) 1_556
H(11) H(4) 3.388(6) 1_556
H(11) H(9) 2.709 2_655
H(11) H(14) 3.017(6) 2_556
H(12) C(6) 3.356(6) 1_556
H(12) C(7) 3.409(6) 1_556
H(12) H(2) 3.013(6) 2_645
H(12) H(3) 3.146(6) 2_645
H(12) H(4) 3.558(6) 1_556
H(12) H(8) 3.542 1_556
H(13) S(1) 3.591(5) 1_556
H(13) O(2) 2.987(5) 2_546
H(13) C(7) 3.340(6) 1_456
H(13) C(17) 3.005(6) 2_546
H(13) C(18) 3.118(6) 2_546
H(13) H(4) 3.392(7) 1_456
H(13) H(5) 2.579(6) 1_456
H(13) H(8) 3.586 1_556
H(13) H(16) 2.697(6) 2_546
H(13) H(17) 3.168(6) 2_546
H(14) Cl(1) 2.878(4) 2_546
H(14) N(2) 3.546(6) 2_546
H(14) C(3) 3.480(7) 2_545
H(14) C(4) 3.061(7) 2_545
H(14) H(1) 3.551(7) 2_545
H(14) H(2) 2.833(7) 2_545
H(14) H(5) 3.294(7) 1_456
H(14) H(11) 3.017(6) 2_546
H(15) O(1) 3.342(5) 1_455
H(15) O(2) 2.865(6) 2_545
H(15) C(3) 3.298(6) 2_545
H(15) C(4) 3.290(6) 2_545
H(15) C(17) 3.540(6) 2_545
H(15) C(19) 3.597(6) 2_545
H(15) H(1) 2.781(6) 2_545
H(15) H(2) 2.770(6) 2_545
H(15) H(7) 2.797(6) 1_455
H(15) H(16) 3.346(6) 2_545
H(15) H(18) 2.803(6) 2_545
H(16) S(1) 3.025(4) 2_555
H(16) C(8) 3.275(6) 2_555
H(16) C(15) 3.557(6) 2_556
H(16) H(8) 3.086 2_555
H(16) H(10) 2.629 2_555
H(16) H(13) 2.697(6) 2_556
H(16) H(15) 3.346(6) 2_555
H(17) O(1) 2.723(5) 1_455
H(17) H(4) 2.750(6) 1_456
H(17) H(10) 3.253 2_555
H(17) H(13) 3.168(6) 2_556
H(18) Cl(1) 3.305(4) 1_554
H(18) C(13) 3.074(6) 2_555
H(18) H(15) 2.803(6) 2_555
H(19) O(1) 2.619(5) 1_455
H(19) C(1) 3.298(6) 1_455
H(19) C(2) 2.806(6) 1_455
H(19) C(3) 3.033(6) 1_455
H(19) C(4) 3.498(6) 1_455
H(19) C(6) 3.536(6) 1_455
H(19) C(7) 3.090(6) 1_455
H(19) C(9) 3.471(6) 1_455
H(19) H(1) 3.409(6) 1_455
H(19) H(5) 3.503(6) 1_455
H(19) H(7) 2.920(6) 1_455
H(19) H(10) 3.024 2_555

loop_
_geom_torsion_atom_site_label_1
_geom_torsion_atom_site_label_2
_geom_torsion_atom_site_label_3
_geom_torsion_atom_site_label_4
_geom_torsion
C(12) S(1) C(19) C(18) 33.2(3)
C(19) S(1) C(12) C(11) -64.1(3)
C(19) S(1) C(12) C(13) 116.4(3)
C(1) N(1) C(9) O(1) -1.4(6)
C(1) N(1) C(9) C(10) -176.8(3)
C(9) N(1) C(1) C(2) -82.1(5)
C(9) N(1) C(1) C(8) 151.1(4)
C(10) N(2) C(11) C(12) -121.9(4)
C(10) N(2) C(11) C(16) 59.1(5)
C(11) N(2) C(10) C(9) 104.0(4)
C(10) N(2) C(17) O(2) 0.4(5)
C(10) N(2) C(17) C(18) -179.7(3)
C(17) N(2) C(10) C(9) -73.6(4)
C(11) N(2) C(17) O(2) -177.2(3)
C(11) N(2) C(17) C(18) 2.8(5)
C(17) N(2) C(11) C(12) 55.6(5)
C(17) N(2) C(11) C(16) -123.5(4)
N(1) C(1) C(2) C(3) -3.1(6)
N(1) C(1) C(2) C(7) 174.9(3)
C(8) C(1) C(2) C(3) 121.3(4)
C(8) C(1) C(2) C(7) -60.7(5)
C(1) C(2) C(3) C(4) 177.6(4)
C(1) C(2) C(7) C(6) -177.4(4)
C(3) C(2) C(7) C(6) 0.7(6)
C(7) C(2) C(3) C(4) -0.3(6)
C(2) C(3) C(4) C(5) -0.1(5)
C(3) C(4) C(5) C(6) 0.3(7)
C(4) C(5) C(6) C(7) 0.0(7)
C(5) C(6) C(7) C(2) -0.5(7)
O(1) C(9) C(10) N(2) 164.4(3)
N(1) C(9) C(10) N(2) -20.0(5)
N(2) C(11) C(12) S(1) -1.3(5)
N(2) C(11) C(12) C(13) 178.2(3)
N(2) C(11) C(16) Cl(1) 6.4(5)
N(2) C(11) C(16) C(15) -176.7(3)
C(12) C(11) C(16) Cl(1) -172.7(3)
C(12) C(11) C(16) C(15) 4.2(6)
C(16) C(11) C(12) S(1) 177.8(3)
C(16) C(11) C(12) C(13) -2.8(6)
S(1) C(12) C(13) C(14) 179.1(3)
C(11) C(12) C(13) C(14) -0.4(6)
C(12) C(13) C(14) C(15) 2.2(7)
C(13) C(14) C(15) C(16) -0.7(7)
C(14) C(15) C(16) Cl(1) 174.4(3)
C(14) C(15) C(16) C(11) -2.6(6)
O(2) C(17) C(18) C(19) 94.6(4)
N(2) C(17) C(18) C(19) -85.3(4)
C(17) C(18) C(19) S(1) 49.8(4)
